data_7243505
loop_
_publ_author_name
'Thadem, Nagender'
'Rajesh, Manda'
'Das, Saibal'

_publ_section_title
;
 Activator free diastereoselective 1,3-dipolar cycloaddition: a quick
 access to coumarin based spiro multi heterocyclic adducts
;
_journal_issue 48
_journal_name_full 'RSC Advances'
_journal_page_first 29934
_journal_page_last 29938
_journal_paper_doi 10.1039/D1RA05070B
_journal_volume 11
_journal_year 2021
_chemical_formula_moiety 'C22 H20 N2 O3'
_chemical_formula_sum 'C22 H20 N2 O3'
_chemical_formula_weight 360.40
_space_group_crystal_system monoclinic
_space_group_IT_number 14
_space_group_name_Hall '-P 2ybc'
_space_group_name_H-M_alt 'P 1 21/c 1'
_atom_sites_solution_hydrogens geom
_audit_creation_method SHELXL-2018/3
_audit_update_record
;
2021-02-26 deposited with the CCDC.	2021-09-02 downloaded from the CCDC.
;
_cell_angle_alpha 90
_cell_angle_beta 113.2323(10)
_cell_angle_gamma 90
_cell_formula_units_Z 4
_cell_length_a 14.0372(2)
_cell_length_b 9.4978(2)
_cell_length_c 14.4733(3)
_cell_measurement_reflns_used 5642
_cell_measurement_temperature 294(2)
_cell_measurement_theta_max 29.97
_cell_measurement_theta_min 2.64
_cell_volume 1773.15(6)
_computing_cell_refinement '<i>SAINT</i> (Bruker, 2016)'
_computing_data_collection '<i>APEX3</i> (Bruker, 2016)'
_computing_data_reduction 'Bruker SAINT'
_computing_molecular_graphics 'Bruker SHELXTL'
_computing_publication_material 'Bruker SHELXTL'
_computing_structure_refinement '<i>SHELXL2014</i> (Sheldrick, 2015b)'
_computing_structure_solution '<i>SHELXT</i> (Sheldrick, 2015a)'
_diffrn_ambient_temperature 294(2)
_diffrn_measured_fraction_theta_full 0.998
_diffrn_measured_fraction_theta_max 0.998
_diffrn_measurement_device_type 'Bruker D8 QUEST PHOTON-100'
_diffrn_measurement_method '\w and \f'
_diffrn_radiation_type MoK\a
_diffrn_radiation_wavelength 0.71073
_diffrn_reflns_av_R_equivalents 0.0733
_diffrn_reflns_av_unetI/netI 0.0465
_diffrn_reflns_Laue_measured_fraction_full 0.998
_diffrn_reflns_Laue_measured_fraction_max 0.998
_diffrn_reflns_limit_h_max 17
_diffrn_reflns_limit_h_min -17
_diffrn_reflns_limit_k_max 11
_diffrn_reflns_limit_k_min -11
_diffrn_reflns_limit_l_max 17
_diffrn_reflns_limit_l_min -18
_diffrn_reflns_number 25150
_diffrn_reflns_point_group_measured_fraction_full 0.998
_diffrn_reflns_point_group_measured_fraction_max 0.998
_diffrn_reflns_theta_full 25.242
_diffrn_reflns_theta_max 26.246
_diffrn_reflns_theta_min 2.635
_exptl_absorpt_coefficient_mu 0.091
_exptl_absorpt_correction_T_max 0.7461
_exptl_absorpt_correction_T_min 0.6712
_exptl_absorpt_correction_type multi-scan
_exptl_absorpt_process_details 'SADABS, Bruker, 2016'
_exptl_crystal_colour colorless
_exptl_crystal_density_diffrn 1.350
_exptl_crystal_description needle
_exptl_crystal_F_000 760
_exptl_crystal_size_max 0.220
_exptl_crystal_size_mid 0.110
_exptl_crystal_size_min 0.080
_refine_diff_density_max 0.176
_refine_diff_density_min -0.267
_refine_diff_density_rms 0.049
_refine_ls_extinction_method none
_refine_ls_goodness_of_fit_ref 1.109
_refine_ls_hydrogen_treatment constr
_refine_ls_matrix_type full
_refine_ls_number_parameters 245
_refine_ls_number_reflns 3571
_refine_ls_number_restraints 0
_refine_ls_restrained_S_all 1.109
_refine_ls_R_factor_all 0.1003
_refine_ls_R_factor_gt 0.0638
_refine_ls_shift/su_max 0.000
_refine_ls_shift/su_mean 0.000
_refine_ls_structure_factor_coef Fsqd
_refine_ls_weighting_details 'w=1/[\s^2^(Fo^2^)+(0.0489P)^2^+1.1569P] where P=(Fo^2^+2Fc^2^)/3'
_refine_ls_weighting_scheme calc
_refine_ls_wR_factor_gt 0.1290
_refine_ls_wR_factor_ref 0.1470
_reflns_Friedel_coverage 0.000
_reflns_number_gt 2484
_reflns_number_total 3571
_reflns_threshold_expression 'I > 2\s(I)'
_cod_data_source_file d1ra05070b2.cif
_cod_data_source_block KA807_0m
_cod_original_sg_symbol_H-M 'P 21/c'
_cod_database_code 7243505
_shelx_shelxl_version_number 2018/3
_shelx_space_group_comment
;
The symmetry employed for this shelxl refinement is uniquely defined
by the following loop, which should always be used as a source of
symmetry information in preference to the above space-group names.
They are only intended as comments.
;
_shelx_estimated_absorpt_t_min 0.980
_shelx_estimated_absorpt_t_max 0.993

loop_
_space_group_symop_operation_xyz
'x, y, z'
'-x, y+1/2, -z+1/2'
'-x, -y, -z'
'x, -y-1/2, z-1/2'

loop_
_atom_site_label
_atom_site_type_symbol
_atom_site_fract_x
_atom_site_fract_y
_atom_site_fract_z
_atom_site_U_iso_or_equiv
_atom_site_adp_type
_atom_site_occupancy
_atom_site_site_symmetry_order
_atom_site_calc_flag
_atom_site_refinement_flags_posn
_atom_site_refinement_flags_adp
_atom_site_refinement_flags_occupancy
_atom_site_disorder_assembly
_atom_site_disorder_group
C1 C 0.32160(18) 0.5415(3) 0.50361(17) 0.0330(6) Uani 1 1 d . . . . .
C2 C 0.2914(2) 0.5011(3) 0.4044(2) 0.0462(7) Uani 1 1 d . . . . .
H2 H 0.238131 0.547779 0.353378 0.055 Uiso 1 1 calc R U . . .
C3 C 0.3434(3) 0.3876(3) 0.3826(2) 0.0586(8) Uani 1 1 d . . . . .
H3 H 0.324462 0.358558 0.316342 0.070 Uiso 1 1 calc R U . . .
C4 C 0.4220(3) 0.3191(3) 0.4584(3) 0.0591(8) Uani 1 1 d . . . . .
H4 H 0.456873 0.246188 0.442091 0.071 Uiso 1 1 calc R U . . .
C5 C 0.4506(2) 0.3556(3) 0.5580(2) 0.0518(7) Uani 1 1 d . . . . .
H5 H 0.502902 0.307545 0.609043 0.062 Uiso 1 1 calc R U . . .
C6 C 0.39878(18) 0.4659(3) 0.57882(19) 0.0371(6) Uani 1 1 d . . . . .
C7 C 0.34522(17) 0.6279(3) 0.66508(17) 0.0316(5) Uani 1 1 d . . . . .
C8 C 0.28251(16) 0.6559(2) 0.55227(16) 0.0283(5) Uani 1 1 d . . . . .
C9 C 0.4839(3) 0.4646(4) 0.7693(2) 0.0738(11) Uani 1 1 d . . . . .
H9A H 0.471867 0.365459 0.772005 0.111 Uiso 1 1 calc R U . . .
H9B H 0.472888 0.511319 0.823085 0.111 Uiso 1 1 calc R U . . .
H9C H 0.553922 0.479862 0.776046 0.111 Uiso 1 1 calc R U . . .
C10 C 0.2886(2) 0.8381(3) 0.42907(19) 0.0441(7) Uani 1 1 d . . . . .
H10A H 0.222242 0.802507 0.382455 0.053 Uiso 1 1 calc R U . . .
H10B H 0.343113 0.802521 0.410099 0.053 Uiso 1 1 calc R U . . .
C11 C 0.2893(2) 0.9962(3) 0.4333(2) 0.0550(8) Uani 1 1 d . . . . .
H11A H 0.255612 1.036329 0.366548 0.066 Uiso 1 1 calc R U . . .
H11B H 0.359606 1.032123 0.463922 0.066 Uiso 1 1 calc R U . . .
C12 C 0.2288(2) 1.0291(3) 0.4980(3) 0.0585(8) Uani 1 1 d . . . . .
H12A H 0.156621 1.048312 0.456365 0.070 Uiso 1 1 calc R U . . .
H12B H 0.258103 1.109869 0.540805 0.070 Uiso 1 1 calc R U . . .
C13 C 0.23930(18) 0.8946(3) 0.56155(18) 0.0354(6) Uani 1 1 d . . . . .
H13 H 0.272645 0.918233 0.633150 0.042 Uiso 1 1 calc R U . . .
C14 C 0.16325(16) 0.6546(2) 0.52605(16) 0.0295(5) Uani 1 1 d . . . . .
H14 H 0.127788 0.632702 0.454363 0.035 Uiso 1 1 calc R U . . .
C15 C 0.13803(17) 0.8089(2) 0.54167(17) 0.0325(5) Uani 1 1 d . . . . .
H15 H 0.085456 0.842045 0.477791 0.039 Uiso 1 1 calc R U . . .
C16 C 0.0981(2) 0.8378(3) 0.6215(2) 0.0443(7) Uani 1 1 d . . . . .
C17 C 0.08682(18) 0.5890(3) 0.65038(18) 0.0377(6) Uani 1 1 d . . . . .
C18 C 0.12998(16) 0.5481(3) 0.58376(17) 0.0321(5) Uani 1 1 d . . . . .
C19 C 0.0561(2) 0.4933(3) 0.7051(2) 0.0485(7) Uani 1 1 d . . . . .
H19 H 0.025467 0.524206 0.747873 0.058 Uiso 1 1 calc R U . . .
C20 C 0.0713(2) 0.3514(3) 0.6956(2) 0.0555(8) Uani 1 1 d . . . . .
H20 H 0.052121 0.286145 0.733079 0.067 Uiso 1 1 calc R U . . .
C21 C 0.1150(2) 0.3064(3) 0.6302(2) 0.0530(8) Uani 1 1 d . . . . .
H21 H 0.125786 0.210902 0.623999 0.064 Uiso 1 1 calc R U . . .
C22 C 0.14255(19) 0.4035(3) 0.5743(2) 0.0448(7) Uani 1 1 d . . . . .
H22 H 0.170183 0.372007 0.529277 0.054 Uiso 1 1 calc R U . . .
O1 O 0.33787(13) 0.6926(2) 0.73462(12) 0.0449(5) Uani 1 1 d . . . . .
O2 O 0.07146(15) 0.7302(2) 0.66801(14) 0.0512(5) Uani 1 1 d . . . . .
O3 O 0.0876(2) 0.9538(2) 0.6476(2) 0.0812(8) Uani 1 1 d . . . . .
N1 N 0.41271(15) 0.5207(2) 0.67363(15) 0.0407(5) Uani 1 1 d . . . . .
N2 N 0.30752(14) 0.8008(2) 0.53401(13) 0.0315(5) Uani 1 1 d . . . . .

loop_
_atom_site_aniso_label
_atom_site_aniso_U_11
_atom_site_aniso_U_22
_atom_site_aniso_U_33
_atom_site_aniso_U_23
_atom_site_aniso_U_13
_atom_site_aniso_U_12
C1 0.0341(12) 0.0331(14) 0.0366(13) -0.0021(11) 0.0191(10) -0.0018(11)
C2 0.0497(15) 0.0492(17) 0.0455(15) -0.0088(13) 0.0249(13) -0.0011(13)
C3 0.073(2) 0.057(2) 0.0628(19) -0.0260(16) 0.0449(17) -0.0148(17)
C4 0.068(2) 0.0377(17) 0.091(3) -0.0103(17) 0.0526(19) 0.0008(15)
C5 0.0512(16) 0.0378(17) 0.078(2) 0.0089(15) 0.0380(16) 0.0084(13)
C6 0.0345(13) 0.0353(15) 0.0481(15) 0.0053(12) 0.0233(11) 0.0019(11)
C7 0.0264(11) 0.0393(15) 0.0295(12) 0.0024(11) 0.0115(9) -0.0053(10)
C8 0.0268(11) 0.0316(13) 0.0282(12) -0.0008(10) 0.0126(9) -0.0001(10)
C9 0.062(2) 0.095(3) 0.0525(19) 0.0311(18) 0.0097(15) 0.0286(19)
C10 0.0504(15) 0.0470(17) 0.0403(14) 0.0099(12) 0.0237(12) 0.0064(13)
C11 0.0638(19) 0.0464(18) 0.0602(18) 0.0179(14) 0.0303(15) 0.0000(15)
C12 0.0635(19) 0.0343(17) 0.089(2) 0.0079(15) 0.0421(17) 0.0019(14)
C13 0.0349(13) 0.0333(14) 0.0392(14) -0.0055(11) 0.0161(11) -0.0007(11)
C14 0.0268(11) 0.0314(13) 0.0270(11) -0.0040(10) 0.0073(9) 0.0011(10)
C15 0.0303(12) 0.0315(14) 0.0346(12) 0.0014(10) 0.0116(10) 0.0039(10)
C16 0.0463(15) 0.0322(16) 0.0654(18) -0.0033(13) 0.0340(14) -0.0010(12)
C17 0.0311(12) 0.0396(16) 0.0429(14) -0.0023(12) 0.0150(11) -0.0024(11)
C18 0.0217(11) 0.0331(14) 0.0380(13) -0.0026(11) 0.0082(10) -0.0028(10)
C19 0.0459(15) 0.0535(19) 0.0526(17) -0.0024(14) 0.0264(13) -0.0098(14)
C20 0.0447(16) 0.056(2) 0.0658(19) 0.0142(15) 0.0217(15) -0.0144(14)
C21 0.0399(15) 0.0310(16) 0.085(2) 0.0062(14) 0.0213(15) -0.0044(12)
C22 0.0355(13) 0.0357(16) 0.0653(18) -0.0062(13) 0.0221(13) -0.0031(12)
O1 0.0504(11) 0.0581(13) 0.0274(9) -0.0050(8) 0.0167(8) -0.0025(9)
O2 0.0649(13) 0.0416(12) 0.0679(13) -0.0067(9) 0.0485(11) -0.0018(9)
O3 0.119(2) 0.0368(13) 0.135(2) -0.0167(13) 0.1016(18) -0.0027(13)
N1 0.0342(11) 0.0491(14) 0.0380(12) 0.0142(10) 0.0133(9) 0.0115(10)
N2 0.0337(10) 0.0340(12) 0.0293(10) 0.0010(8) 0.0153(8) 0.0009(9)

loop_
_atom_type_symbol
_atom_type_description
_atom_type_scat_dispersion_real
_atom_type_scat_dispersion_imag
_atom_type_scat_source
C C 0.0033 0.0016 'International Tables Vol C Tables 4.2.6.8 and 6.1.1.4'
H H 0.0000 0.0000 'International Tables Vol C Tables 4.2.6.8 and 6.1.1.4'
N N 0.0061 0.0033 'International Tables Vol C Tables 4.2.6.8 and 6.1.1.4'
O O 0.0106 0.0060 'International Tables Vol C Tables 4.2.6.8 and 6.1.1.4'

loop_
_geom_angle_atom_site_label_1
_geom_angle_atom_site_label_2
_geom_angle_atom_site_label_3
_geom_angle
_geom_angle_site_symmetry_1
_geom_angle_site_symmetry_3
_geom_angle_publ_flag
C2 C1 C6 119.6(2) . . ?
C2 C1 C8 131.7(2) . . ?
C6 C1 C8 108.7(2) . . ?
C1 C2 C3 118.2(3) . . ?
C1 C2 H2 120.9 . . ?
C3 C2 H2 120.9 . . ?
C4 C3 C2 120.6(3) . . ?
C4 C3 H3 119.7 . . ?
C2 C3 H3 119.7 . . ?
C3 C4 C5 121.7(3) . . ?
C3 C4 H4 119.1 . . ?
C5 C4 H4 119.1 . . ?
C6 C5 C4 117.4(3) . . ?
C6 C5 H5 121.3 . . ?
C4 C5 H5 121.3 . . ?
C5 C6 C1 122.5(2) . . ?
C5 C6 N1 127.9(2) . . ?
C1 C6 N1 109.7(2) . . ?
O1 C7 N1 125.8(2) . . ?
O1 C7 C8 126.1(2) . . ?
N1 C7 C8 108.14(19) . . ?
N2 C8 C1 115.67(18) . . ?
N2 C8 C7 105.98(17) . . ?
C1 C8 C7 102.04(18) . . ?
N2 C8 C14 105.81(17) . . ?
C1 C8 C14 115.61(18) . . ?
C7 C8 C14 111.40(17) . . ?
N1 C9 H9A 109.5 . . ?
N1 C9 H9B 109.5 . . ?
H9A C9 H9B 109.5 . . ?
N1 C9 H9C 109.5 . . ?
H9A C9 H9C 109.5 . . ?
H9B C9 H9C 109.5 . . ?
N2 C10 C11 101.7(2) . . ?
N2 C10 H10A 111.4 . . ?
C11 C10 H10A 111.4 . . ?
N2 C10 H10B 111.4 . . ?
C11 C10 H10B 111.4 . . ?
H10A C10 H10B 109.3 . . ?
C10 C11 C12 103.5(2) . . ?
C10 C11 H11A 111.1 . . ?
C12 C11 H11A 111.1 . . ?
C10 C11 H11B 111.1 . . ?
C12 C11 H11B 111.1 . . ?
H11A C11 H11B 109.0 . . ?
C11 C12 C13 104.5(2) . . ?
C11 C12 H12A 110.8 . . ?
C13 C12 H12A 110.8 . . ?
C11 C12 H12B 110.8 . . ?
C13 C12 H12B 110.8 . . ?
H12A C12 H12B 108.9 . . ?
N2 C13 C12 104.95(19) . . ?
N2 C13 C15 106.01(19) . . ?
C12 C13 C15 117.0(2) . . ?
N2 C13 H13 109.5 . . ?
C12 C13 H13 109.5 . . ?
C15 C13 H13 109.5 . . ?
C18 C14 C15 114.75(19) . . ?
C18 C14 C8 114.15(18) . . ?
C15 C14 C8 104.03(18) . . ?
C18 C14 H14 107.9 . . ?
C15 C14 H14 107.9 . . ?
C8 C14 H14 107.9 . . ?
C16 C15 C14 117.7(2) . . ?
C16 C15 C13 110.6(2) . . ?
C14 C15 C13 106.07(18) . . ?
C16 C15 H15 107.3 . . ?
C14 C15 H15 107.3 . . ?
C13 C15 H15 107.3 . . ?
O3 C16 O2 116.5(2) . . ?
O3 C16 C15 123.1(2) . . ?
O2 C16 C15 120.4(2) . . ?
C19 C17 C18 122.5(3) . . ?
C19 C17 O2 114.9(2) . . ?
C18 C17 O2 122.6(2) . . ?
C17 C18 C22 116.8(2) . . ?
C17 C18 C14 121.2(2) . . ?
C22 C18 C14 122.0(2) . . ?
C20 C19 C17 119.4(3) . . ?
C20 C19 H19 120.3 . . ?
C17 C19 H19 120.3 . . ?
C19 C20 C21 119.8(3) . . ?
C19 C20 H20 120.1 . . ?
C21 C20 H20 120.1 . . ?
C22 C21 C20 119.9(3) . . ?
C22 C21 H21 120.1 . . ?
C20 C21 H21 120.1 . . ?
C21 C22 C18 121.6(3) . . ?
C21 C22 H22 119.2 . . ?
C18 C22 H22 119.2 . . ?
C16 O2 C17 122.71(19) . . ?
C7 N1 C6 111.34(19) . . ?
C7 N1 C9 123.6(2) . . ?
C6 N1 C9 124.9(2) . . ?
C8 N2 C13 106.91(17) . . ?
C8 N2 C10 116.75(19) . . ?
C13 N2 C10 105.11(18) . . ?

loop_
_geom_bond_atom_site_label_1
_geom_bond_atom_site_label_2
_geom_bond_distance
_geom_bond_site_symmetry_2
_geom_bond_publ_flag
C1 C2 1.382(3) . ?
C1 C6 1.395(3) . ?
C1 C8 1.511(3) . ?
C2 C3 1.406(4) . ?
C2 H2 0.9300 . ?
C3 C4 1.375(5) . ?
C3 H3 0.9300 . ?
C4 C5 1.380(4) . ?
C4 H4 0.9300 . ?
C5 C6 1.375(4) . ?
C5 H5 0.9300 . ?
C6 N1 1.408(3) . ?
C7 O1 1.218(3) . ?
C7 N1 1.362(3) . ?
C7 C8 1.542(3) . ?
C8 N2 1.470(3) . ?
C8 C14 1.564(3) . ?
C9 N1 1.452(3) . ?
C9 H9A 0.9600 . ?
C9 H9B 0.9600 . ?
C9 H9C 0.9600 . ?
C10 N2 1.478(3) . ?
C10 C11 1.503(4) . ?
C10 H10A 0.9700 . ?
C10 H10B 0.9700 . ?
C11 C12 1.525(4) . ?
C11 H11A 0.9700 . ?
C11 H11B 0.9700 . ?
C12 C13 1.547(4) . ?
C12 H12A 0.9700 . ?
C12 H12B 0.9700 . ?
C13 N2 1.474(3) . ?
C13 C15 1.564(3) . ?
C13 H13 0.9800 . ?
C14 C18 1.499(3) . ?
C14 C15 1.544(3) . ?
C14 H14 0.9800 . ?
C15 C16 1.495(3) . ?
C15 H15 0.9800 . ?
C16 O3 1.192(3) . ?
C16 O2 1.355(3) . ?
C17 C19 1.381(4) . ?
C17 C18 1.381(3) . ?
C17 O2 1.398(3) . ?
C18 C22 1.399(3) . ?
C19 C20 1.380(4) . ?
C19 H19 0.9300 . ?
C20 C21 1.383(4) . ?
C20 H20 0.9300 . ?
C21 C22 1.379(4) . ?
C21 H21 0.9300 . ?
C22 H22 0.9300 . ?

loop_
_geom_torsion_atom_site_label_1
_geom_torsion_atom_site_label_2
_geom_torsion_atom_site_label_3
_geom_torsion_atom_site_label_4
_geom_torsion
_geom_torsion_site_symmetry_1
_geom_torsion_site_symmetry_2
_geom_torsion_site_symmetry_3
_geom_torsion_site_symmetry_4
_geom_torsion_publ_flag
C6 C1 C2 C3 -2.7(4) . . . . ?
C8 C1 C2 C3 -179.5(2) . . . . ?
C1 C2 C3 C4 0.0(4) . . . . ?
C2 C3 C4 C5 2.0(5) . . . . ?
C3 C4 C5 C6 -1.4(4) . . . . ?
C4 C5 C6 C1 -1.4(4) . . . . ?
C4 C5 C6 N1 178.9(2) . . . . ?
C2 C1 C6 C5 3.4(4) . . . . ?
C8 C1 C6 C5 -179.1(2) . . . . ?
C2 C1 C6 N1 -176.8(2) . . . . ?
C8 C1 C6 N1 0.7(3) . . . . ?
C2 C1 C8 N2 -71.1(3) . . . . ?
C6 C1 C8 N2 111.8(2) . . . . ?
C2 C1 C8 C7 174.4(3) . . . . ?
C6 C1 C8 C7 -2.7(2) . . . . ?
C2 C1 C8 C14 53.3(3) . . . . ?
C6 C1 C8 C14 -123.8(2) . . . . ?
O1 C7 C8 N2 60.6(3) . . . . ?
N1 C7 C8 N2 -117.6(2) . . . . ?
O1 C7 C8 C1 -178.0(2) . . . . ?
N1 C7 C8 C1 3.9(2) . . . . ?
O1 C7 C8 C14 -54.0(3) . . . . ?
N1 C7 C8 C14 127.8(2) . . . . ?
N2 C10 C11 C12 -41.7(3) . . . . ?
C10 C11 C12 C13 23.7(3) . . . . ?
C11 C12 C13 N2 3.0(3) . . . . ?
C11 C12 C13 C15 -114.2(3) . . . . ?
N2 C8 C14 C18 -151.24(18) . . . . ?
C1 C8 C14 C18 79.3(2) . . . . ?
C7 C8 C14 C18 -36.5(3) . . . . ?
N2 C8 C14 C15 -25.4(2) . . . . ?
C1 C8 C14 C15 -154.85(19) . . . . ?
C7 C8 C14 C15 89.3(2) . . . . ?
C18 C14 C15 C16 8.4(3) . . . . ?
C8 C14 C15 C16 -117.0(2) . . . . ?
C18 C14 C15 C13 132.87(19) . . . . ?
C8 C14 C15 C13 7.5(2) . . . . ?
N2 C13 C15 C16 141.6(2) . . . . ?
C12 C13 C15 C16 -101.8(3) . . . . ?
N2 C13 C15 C14 12.8(2) . . . . ?
C12 C13 C15 C14 129.4(2) . . . . ?
C14 C15 C16 O3 171.1(3) . . . . ?
C13 C15 C16 O3 49.0(4) . . . . ?
C14 C15 C16 O2 -9.1(3) . . . . ?
C13 C15 C16 O2 -131.3(2) . . . . ?
C19 C17 C18 C22 -0.6(4) . . . . ?
O2 C17 C18 C22 179.0(2) . . . . ?
C19 C17 C18 C14 -179.6(2) . . . . ?
O2 C17 C18 C14 0.1(3) . . . . ?
C15 C14 C18 C17 -4.2(3) . . . . ?
C8 C14 C18 C17 115.7(2) . . . . ?
C15 C14 C18 C22 176.9(2) . . . . ?
C8 C14 C18 C22 -63.2(3) . . . . ?
C18 C17 C19 C20 1.8(4) . . . . ?
O2 C17 C19 C20 -177.8(2) . . . . ?
C17 C19 C20 C21 -1.3(4) . . . . ?
C19 C20 C21 C22 -0.5(4) . . . . ?
C20 C21 C22 C18 1.7(4) . . . . ?
C17 C18 C22 C21 -1.2(4) . . . . ?
C14 C18 C22 C21 177.8(2) . . . . ?
O3 C16 O2 C17 -175.2(3) . . . . ?
C15 C16 O2 C17 5.1(4) . . . . ?
C19 C17 O2 C16 179.3(2) . . . . ?
C18 C17 O2 C16 -0.3(4) . . . . ?
O1 C7 N1 C6 178.1(2) . . . . ?
C8 C7 N1 C6 -3.7(3) . . . . ?
O1 C7 N1 C9 2.5(4) . . . . ?
C8 C7 N1 C9 -179.3(2) . . . . ?
C5 C6 N1 C7 -178.3(2) . . . . ?
C1 C6 N1 C7 2.0(3) . . . . ?
C5 C6 N1 C9 -2.7(4) . . . . ?
C1 C6 N1 C9 177.5(3) . . . . ?
C1 C8 N2 C13 164.11(18) . . . . ?
C7 C8 N2 C13 -83.7(2) . . . . ?
C14 C8 N2 C13 34.7(2) . . . . ?
C1 C8 N2 C10 46.8(3) . . . . ?
C7 C8 N2 C10 159.06(19) . . . . ?
C14 C8 N2 C10 -82.6(2) . . . . ?
C12 C13 N2 C8 -154.1(2) . . . . ?
C15 C13 N2 C8 -29.6(2) . . . . ?
C12 C13 N2 C10 -29.4(3) . . . . ?
C15 C13 N2 C10 95.1(2) . . . . ?
C11 C10 N2 C8 162.9(2) . . . . ?
C11 C10 N2 C13 44.6(2) . . . . ?
